data_7016340
loop_
_publ_author_name
'Lansing, Raymond B.'
'Goldberg, Karen I.'
'Kemp, Richard A.'

_publ_section_title
;
 Unsymmetrical (R)PNP(R') pincer ligands and their group 10 complexes.
;
_journal_issue 35
_journal_name_full 'Dalton transactions (Cambridge, England : 2003)'
_journal_page_first 8950
_journal_page_last 8958
_journal_paper_doi 10.1039/c1dt10265f
_journal_volume 40
_journal_year 2011
_chemical_formula_sum 'C32 H37 N P2'
_chemical_formula_weight 497.57
_chemical_name_systematic
;
?
;
_space_group_IT_number 33
_symmetry_cell_setting orthorhombic
_symmetry_space_group_name_Hall 'P 2c -2n'
_symmetry_space_group_name_H-M 'P n a 21'
_atom_sites_solution_hydrogens geom
_atom_sites_solution_primary direct
_atom_sites_solution_secondary difmap
_audit_creation_method SHELXL-97
_cell_angle_alpha 90.00
_cell_angle_beta 90.00
_cell_angle_gamma 90.00
_cell_formula_units_Z 4
_cell_length_a 15.4380(11)
_cell_length_b 22.8418(16)
_cell_length_c 8.1278(5)
_cell_measurement_reflns_used 9933
_cell_measurement_temperature 228(2)
_cell_measurement_theta_max 24.22
_cell_measurement_theta_min 2.66
_cell_volume 2866.1(3)
_computing_cell_refinement 'Bruker SAINT'
_computing_data_collection 'Bruker APEX2'
_computing_data_reduction 'Bruker SAINT'
_computing_molecular_graphics 'Bruker SHELXTL'
_computing_publication_material 'Bruker SHELXTL'
_computing_structure_refinement 'SHELXL-97 (Sheldrick, 2008)'
_computing_structure_solution 'SHELXS-97 (Sheldrick, 2008)'
_diffrn_ambient_temperature 228(2)
_diffrn_measured_fraction_theta_full 0.999
_diffrn_measured_fraction_theta_max 0.999
_diffrn_measurement_device_type 'Bruker APEX-II CCD'
_diffrn_measurement_method '\f and \w scans'
_diffrn_radiation_monochromator graphite
_diffrn_radiation_source 'fine-focus sealed tube'
_diffrn_radiation_type MoK\a
_diffrn_radiation_wavelength 0.71073
_diffrn_reflns_av_R_equivalents 0.0390
_diffrn_reflns_av_sigmaI/netI 0.0320
_diffrn_reflns_limit_h_max 19
_diffrn_reflns_limit_h_min -19
_diffrn_reflns_limit_k_max 26
_diffrn_reflns_limit_k_min -28
_diffrn_reflns_limit_l_max 10
_diffrn_reflns_limit_l_min -9
_diffrn_reflns_number 36855
_diffrn_reflns_theta_full 26.02
_diffrn_reflns_theta_max 26.02
_diffrn_reflns_theta_min 1.59
_exptl_absorpt_coefficient_mu 0.172
_exptl_absorpt_correction_T_max 0.9729
_exptl_absorpt_correction_T_min 0.9267
_exptl_absorpt_correction_type multi-scan
_exptl_absorpt_process_details 'bruker, sadabs'
_exptl_crystal_colour colourless
_exptl_crystal_density_diffrn 1.153
_exptl_crystal_density_method 'not measured'
_exptl_crystal_description cut
_exptl_crystal_F_000 1064
_exptl_crystal_size_max 0.45
_exptl_crystal_size_mid 0.19
_exptl_crystal_size_min 0.16
_refine_diff_density_max 0.236
_refine_diff_density_min -0.262
_refine_diff_density_rms 0.069
_refine_ls_abs_structure_details 'Flack H D (1983), Acta Cryst. A39, 876-881'
_refine_ls_abs_structure_Flack 0.00(9)
_refine_ls_extinction_method none
_refine_ls_goodness_of_fit_ref 1.121
_refine_ls_hydrogen_treatment constr
_refine_ls_matrix_type full
_refine_ls_number_parameters 316
_refine_ls_number_reflns 5539
_refine_ls_number_restraints 1
_refine_ls_restrained_S_all 1.121
_refine_ls_R_factor_all 0.0579
_refine_ls_R_factor_gt 0.0373
_refine_ls_shift/su_max 0.000
_refine_ls_shift/su_mean 0.000
_refine_ls_structure_factor_coef Fsqd
_refine_ls_weighting_details 'calc w=1/[\s^2^(Fo^2^)+(0.0684P)^2^+0.2962P] where P=(Fo^2^+2Fc^2^)/3'
_refine_ls_weighting_scheme calc
_refine_ls_wR_factor_gt 0.0980
_refine_ls_wR_factor_ref 0.1208
_reflns_number_gt 4550
_reflns_number_total 5539
_reflns_threshold_expression >2sigma(I)
_cod_data_source_file c1dt10265f.txt
_cod_data_source_block rkrl3
_cod_depositor_comments
;
The following automatic conversions were performed:

'_symmetry_cell_setting' value 'Orthorhombic' changed to
'orthorhombic' according to
/home/saulius/struct/CIF-dictionaries/cif_core.dic dictionary named
'cif_core.dic' version 2.4.1 from 2010-06-29.

Automatic conversion script
Id: cif_fix_values 1715 2011-07-08 13:25:40Z adriana 
;
_cod_original_sg_symbol_H-M Pna2(1)
_cod_database_code 7016340

loop_
_symmetry_equiv_pos_as_xyz
'x, y, z'
'-x, -y, z+1/2'
'x+1/2, -y+1/2, z'
'-x+1/2, y+1/2, z+1/2'

loop_
_atom_site_label
_atom_site_type_symbol
_atom_site_fract_x
_atom_site_fract_y
_atom_site_fract_z
_atom_site_U_iso_or_equiv
_atom_site_adp_type
_atom_site_occupancy
_atom_site_symmetry_multiplicity
_atom_site_calc_flag
_atom_site_refinement_flags
N1 N 0.84725(14) 0.43961(10) 0.2125(4) 0.0531(7) Uani 1 1 d .
H1A H 0.8215 0.4059 0.2204 0.064 Uiso 1 1 calc R
P1 P 0.90234(4) 0.36524(3) -0.06576(9) 0.03703(17) Uani 1 1 d .
P2 P 0.66427(4) 0.40671(3) 0.27972(9) 0.03801(18) Uani 1 1 d .
C1 C 0.97602(16) 0.40136(10) 0.0790(3) 0.0319(6) Uani 1 1 d .
C2 C 0.93829(16) 0.43858(11) 0.1962(4) 0.0385(6) Uani 1 1 d .
C3 C 0.99086(18) 0.47190(12) 0.2978(4) 0.0445(7) Uani 1 1 d .
H3A H 0.9658 0.4962 0.3780 0.053 Uiso 1 1 calc R
C4 C 1.07957(18) 0.46954(11) 0.2820(4) 0.0425(6) Uani 1 1 d .
H4A H 1.1142 0.4934 0.3495 0.051 Uiso 1 1 calc R
C5 C 1.11890(16) 0.43272(11) 0.1685(3) 0.0349(6) Uani 1 1 d .
C6 C 1.21618(17) 0.43091(14) 0.1530(4) 0.0499(8) Uani 1 1 d .
H6A H 1.2324 0.4027 0.0692 0.075 Uiso 1 1 calc R
H6B H 1.2414 0.4195 0.2575 0.075 Uiso 1 1 calc R
H6C H 1.2374 0.4694 0.1223 0.075 Uiso 1 1 calc R
C7 C 1.06586(16) 0.39881(10) 0.0691(3) 0.0324(6) Uani 1 1 d .
H7A H 1.0915 0.3733 -0.0074 0.039 Uiso 1 1 calc R
C8 C 0.97544(17) 0.32399(11) -0.1989(3) 0.0376(6) Uani 1 1 d .
C9 C 0.9945(2) 0.34766(14) -0.3526(4) 0.0490(7) Uani 1 1 d .
H9A H 0.9698 0.3837 -0.3830 0.059 Uiso 1 1 calc R
C10 C 1.0489(2) 0.31936(17) -0.4608(4) 0.0600(9) Uani 1 1 d .
H10A H 1.0613 0.3364 -0.5633 0.072 Uiso 1 1 calc R
C11 C 1.0849(2) 0.26659(16) -0.4203(4) 0.0605(9) Uani 1 1 d .
H11A H 1.1217 0.2472 -0.4944 0.073 Uiso 1 1 calc R
C12 C 1.0664(2) 0.24239(14) -0.2695(4) 0.0618(9) Uani 1 1 d .
H12A H 1.0909 0.2061 -0.2409 0.074 Uiso 1 1 calc R
C13 C 1.0126(2) 0.27028(12) -0.1598(4) 0.0473(7) Uani 1 1 d .
H13A H 1.0009 0.2529 -0.0574 0.057 Uiso 1 1 calc R
C14 C 0.85387(16) 0.30726(11) 0.0617(4) 0.0403(6) Uani 1 1 d .
C15 C 0.7827(2) 0.27788(14) -0.0031(5) 0.0609(9) Uani 1 1 d .
H15A H 0.7639 0.2859 -0.1108 0.073 Uiso 1 1 calc R
C16 C 0.7396(3) 0.23663(16) 0.0917(7) 0.0819(13) Uani 1 1 d .
H16A H 0.6922 0.2162 0.0470 0.098 Uiso 1 1 calc R
C17 C 0.7650(3) 0.22538(15) 0.2488(7) 0.0867(16) Uani 1 1 d .
H17A H 0.7348 0.1977 0.3122 0.104 Uiso 1 1 calc R
C18 C 0.8343(3) 0.25407(15) 0.3148(5) 0.0694(11) Uani 1 1 d .
H18A H 0.8518 0.2463 0.4234 0.083 Uiso 1 1 calc R
C19 C 0.8790(2) 0.29506(13) 0.2202(4) 0.0503(7) Uani 1 1 d .
H19A H 0.9270 0.3146 0.2654 0.060 Uiso 1 1 calc R
C20 C 0.79422(16) 0.48914(11) 0.2173(3) 0.0371(6) Uani 1 1 d .
C21 C 0.82649(17) 0.54530(12) 0.1882(4) 0.0422(7) Uani 1 1 d .
H21A H 0.8860 0.5506 0.1689 0.051 Uiso 1 1 calc R
C22 C 0.77181(19) 0.59292(12) 0.1875(4) 0.0448(7) Uani 1 1 d .
H22A H 0.7950 0.6304 0.1686 0.054 Uiso 1 1 calc R
C23 C 0.68387(18) 0.58712(11) 0.2137(4) 0.0405(6) Uani 1 1 d .
C24 C 0.6253(2) 0.64030(13) 0.2135(5) 0.0616(9) Uani 1 1 d .
H24A H 0.6595 0.6751 0.1928 0.092 Uiso 1 1 calc R
H24B H 0.5969 0.6437 0.3195 0.092 Uiso 1 1 calc R
H24C H 0.5819 0.6361 0.1279 0.092 Uiso 1 1 calc R
C25 C 0.65221(16) 0.53104(11) 0.2417(3) 0.0369(6) Uani 1 1 d .
H25A H 0.5924 0.5263 0.2587 0.044 Uiso 1 1 calc R
C26 C 0.70479(15) 0.48153(10) 0.2459(3) 0.0322(6) Uani 1 1 d .
C27 C 0.6474(2) 0.40505(13) 0.5055(4) 0.0517(8) Uani 1 1 d .
H27A H 0.6156 0.3684 0.5297 0.062 Uiso 1 1 calc R
C28 C 0.5937(2) 0.45434(16) 0.5761(4) 0.0595(9) Uani 1 1 d .
H28A H 0.5888 0.4494 0.6943 0.089 Uiso 1 1 calc R
H28B H 0.5365 0.4537 0.5271 0.089 Uiso 1 1 calc R
H28C H 0.6215 0.4915 0.5523 0.089 Uiso 1 1 calc R
C29 C 0.7346(3) 0.40009(17) 0.5924(6) 0.0791(12) Uani 1 1 d .
H29A H 0.7256 0.3991 0.7105 0.119 Uiso 1 1 calc R
H29B H 0.7703 0.4336 0.5642 0.119 Uiso 1 1 calc R
H29C H 0.7635 0.3644 0.5577 0.119 Uiso 1 1 calc R
C30 C 0.55258(18) 0.40935(12) 0.1986(4) 0.0437(7) Uani 1 1 d .
H30A H 0.5215 0.4428 0.2486 0.052 Uiso 1 1 calc R
C31 C 0.5057(2) 0.35261(17) 0.2423(5) 0.0731(11) Uani 1 1 d .
H31A H 0.4469 0.3540 0.2004 0.110 Uiso 1 1 calc R
H31B H 0.5043 0.3480 0.3610 0.110 Uiso 1 1 calc R
H31C H 0.5359 0.3197 0.1935 0.110 Uiso 1 1 calc R
C32 C 0.5570(3) 0.41775(17) 0.0134(4) 0.0719(11) Uani 1 1 d .
H32A H 0.4988 0.4197 -0.0311 0.108 Uiso 1 1 calc R
H32B H 0.5876 0.3850 -0.0359 0.108 Uiso 1 1 calc R
H32C H 0.5875 0.4538 -0.0112 0.108 Uiso 1 1 calc R

loop_
_atom_site_aniso_label
_atom_site_aniso_U_11
_atom_site_aniso_U_22
_atom_site_aniso_U_33
_atom_site_aniso_U_23
_atom_site_aniso_U_13
_atom_site_aniso_U_12
N1 0.0314(12) 0.0293(12) 0.099(2) -0.0154(13) 0.0179(13) -0.0021(9)
P1 0.0311(3) 0.0316(3) 0.0484(4) 0.0014(3) -0.0083(3) 0.0002(3)
P2 0.0317(3) 0.0326(3) 0.0497(4) -0.0004(3) 0.0024(3) -0.0039(3)
C1 0.0288(13) 0.0241(12) 0.0429(15) 0.0022(11) 0.0012(11) 0.0000(9)
C2 0.0296(13) 0.0314(14) 0.0545(16) -0.0022(12) 0.0099(12) 0.0012(11)
C3 0.0436(16) 0.0382(15) 0.0518(17) -0.0145(14) 0.0091(14) -0.0031(12)
C4 0.0441(15) 0.0361(14) 0.0471(16) -0.0031(13) -0.0048(13) -0.0076(11)
C5 0.0274(13) 0.0319(13) 0.0453(15) 0.0058(11) -0.0005(11) -0.0021(10)
C6 0.0311(15) 0.0467(16) 0.072(2) 0.0021(15) -0.0028(14) -0.0004(12)
C7 0.0321(13) 0.0282(12) 0.0368(14) 0.0003(11) 0.0036(11) 0.0018(10)
C8 0.0393(14) 0.0343(14) 0.0392(14) -0.0019(12) -0.0069(12) -0.0077(11)
C9 0.0481(17) 0.0514(17) 0.0475(18) 0.0074(14) -0.0097(14) -0.0147(14)
C10 0.062(2) 0.082(3) 0.0356(17) -0.0028(17) 0.0021(14) -0.0303(19)
C11 0.065(2) 0.060(2) 0.057(2) -0.0190(17) 0.0162(16) -0.0231(17)
C12 0.067(2) 0.0421(17) 0.076(3) -0.0079(17) 0.0225(18) -0.0044(15)
C13 0.061(2) 0.0362(16) 0.0446(17) 0.0003(12) 0.0093(14) 0.0010(13)
C14 0.0314(14) 0.0289(13) 0.0607(19) -0.0080(13) 0.0056(12) 0.0004(10)
C15 0.0493(19) 0.0525(19) 0.081(2) -0.0092(17) -0.0030(17) -0.0172(15)
C16 0.059(2) 0.056(2) 0.130(4) -0.011(3) 0.014(3) -0.0288(18)
C17 0.088(3) 0.0402(19) 0.132(4) -0.001(2) 0.060(3) -0.0128(19)
C18 0.092(3) 0.0419(18) 0.074(2) 0.0102(17) 0.029(2) 0.0018(19)
C19 0.0547(18) 0.0354(15) 0.0608(19) 0.0039(14) 0.0060(15) -0.0031(13)
C20 0.0333(14) 0.0338(14) 0.0443(15) -0.0072(12) 0.0083(11) -0.0021(11)
C21 0.0325(14) 0.0405(15) 0.0537(18) -0.0020(13) 0.0138(12) -0.0069(12)
C22 0.0468(17) 0.0380(16) 0.0496(17) 0.0035(13) 0.0094(13) -0.0069(12)
C23 0.0403(15) 0.0377(15) 0.0434(15) 0.0071(12) 0.0026(12) 0.0006(11)
C24 0.0525(18) 0.0449(17) 0.087(3) 0.0211(17) 0.0022(18) 0.0087(15)
C25 0.0310(13) 0.0423(15) 0.0374(15) 0.0017(11) 0.0043(11) -0.0017(11)
C26 0.0287(13) 0.0333(13) 0.0347(14) -0.0016(11) 0.0054(10) -0.0016(10)
C27 0.057(2) 0.0495(19) 0.0491(17) 0.0182(15) -0.0122(14) -0.0107(14)
C28 0.066(2) 0.078(2) 0.0345(16) 0.0065(16) 0.0064(15) -0.0081(18)
C29 0.081(3) 0.077(3) 0.079(3) 0.011(2) -0.036(2) 0.011(2)
C30 0.0388(16) 0.0482(17) 0.0442(15) 0.0002(13) -0.0058(13) -0.0078(12)
C31 0.057(2) 0.077(2) 0.085(3) 0.009(2) -0.0127(19) -0.0314(18)
C32 0.097(3) 0.071(2) 0.0478(19) 0.0006(18) -0.0213(19) -0.021(2)

loop_
_atom_type_symbol
_atom_type_description
_atom_type_scat_dispersion_real
_atom_type_scat_dispersion_imag
_atom_type_scat_source
C C 0.0033 0.0016 'International Tables Vol C Tables 4.2.6.8 and 6.1.1.4'
H H 0.0000 0.0000 'International Tables Vol C Tables 4.2.6.8 and 6.1.1.4'
N N 0.0061 0.0033 'International Tables Vol C Tables 4.2.6.8 and 6.1.1.4'
P P 0.1023 0.0942 'International Tables Vol C Tables 4.2.6.8 and 6.1.1.4'

loop_
_geom_angle_atom_site_label_1
_geom_angle_atom_site_label_2
_geom_angle_atom_site_label_3
_geom_angle
C20 N1 C2 126.8(2)
C8 P1 C1 103.25(11)
C8 P1 C14 102.33(12)
C1 P1 C14 102.41(13)
C26 P2 C30 103.52(12)
C26 P2 C27 102.40(13)
C30 P2 C27 102.86(14)
C7 C1 C2 118.6(2)
C7 C1 P1 124.26(19)
C2 C1 P1 116.80(19)
C3 C2 C1 119.6(2)
C3 C2 N1 121.2(2)
C1 C2 N1 119.1(2)
C4 C3 C2 120.4(3)
C3 C4 C5 121.4(3)
C7 C5 C4 117.9(2)
C7 C5 C6 121.6(2)
C4 C5 C6 120.5(2)
C5 C7 C1 122.1(2)
C13 C8 C9 117.4(3)
C13 C8 P1 125.1(2)
C9 C8 P1 117.5(2)
C10 C9 C8 121.3(3)
C11 C10 C9 120.5(3)
C10 C11 C12 119.0(3)
C11 C12 C13 121.1(3)
C12 C13 C8 120.7(3)
C19 C14 C15 118.7(3)
C19 C14 P1 124.0(2)
C15 C14 P1 117.1(3)
C16 C15 C14 119.7(4)
C17 C16 C15 120.7(4)
C16 C17 C18 120.3(4)
C17 C18 C19 119.6(4)
C14 C19 C18 120.9(3)
C21 C20 N1 122.0(2)
C21 C20 C26 119.4(2)
N1 C20 C26 118.6(2)
C22 C21 C20 120.5(2)
C21 C22 C23 121.8(3)
C22 C23 C25 117.4(2)
C22 C23 C24 120.7(2)
C25 C23 C24 122.0(3)
C23 C25 C26 123.2(2)
C25 C26 C20 117.8(2)
C25 C26 P2 124.03(18)
C20 C26 P2 118.14(19)
C28 C27 C29 111.3(3)
C28 C27 P2 116.0(2)
C29 C27 P2 109.6(3)
C32 C30 C31 111.1(3)
C32 C30 P2 108.4(2)
C31 C30 P2 109.4(2)

loop_
_geom_bond_atom_site_label_1
_geom_bond_atom_site_label_2
_geom_bond_distance
N1 C20 1.397(3)
N1 C2 1.412(3)
P1 C8 1.825(3)
P1 C1 1.833(3)
P1 C14 1.840(3)
P2 C26 1.840(2)
P2 C30 1.847(3)
P2 C27 1.854(3)
C1 C7 1.391(3)
C1 C2 1.403(4)
C2 C3 1.386(4)
C3 C4 1.377(4)
C4 C5 1.388(4)
C5 C7 1.387(4)
C5 C6 1.508(4)
C8 C13 1.391(4)
C8 C9 1.393(4)
C9 C10 1.377(5)
C10 C11 1.368(5)
C11 C12 1.374(5)
C12 C13 1.375(4)
C14 C19 1.374(5)
C14 C15 1.391(4)
C15 C16 1.388(5)
C16 C17 1.360(7)
C17 C18 1.364(6)
C18 C19 1.394(4)
C20 C21 1.396(4)
C20 C26 1.411(3)
C21 C22 1.377(4)
C22 C23 1.381(4)
C23 C25 1.390(4)
C23 C24 1.514(4)
C25 C26 1.392(3)
C27 C28 1.511(5)
C27 C29 1.525(4)
C30 C32 1.520(4)
C30 C31 1.527(4)
